data_7242555
loop_
_publ_author_name
'Zhu, Huihui'
'Hao, Pengfei'
'Shen, Qiu'
'Shen, Junju'
'Li, Gaopeng'
'Zhao, Guozheng'
'Xing, Haoyu'
'Fu, Yunlong'

_publ_section_title
;
 The modulation effect of electron-rich solvents on the supramolecular
 networks and photochromic properties of naphthalene diimide molecules
;
_journal_issue 18
_journal_name_full CrystEngComm
_journal_page_first 3356
_journal_page_last 3363
_journal_paper_doi 10.1039/D0CE01733G
_journal_volume 23
_journal_year 2021
_chemical_formula_sum 'C34 H30 N6 O6'
_chemical_formula_weight 618.64
_chemical_properties_physical Light-sensitive,Photo-sensitive
_space_group_crystal_system monoclinic
_space_group_IT_number 14
_space_group_name_Hall '-P 2ybc'
_space_group_name_H-M_alt 'P 1 21/c 1'
_atom_sites_solution_hydrogens geom
_audit_creation_method SHELXL-2014/7
_audit_update_record
;
2020-10-04 deposited with the CCDC.	2021-03-29 downloaded from the CCDC.
;
_cell_angle_alpha 90
_cell_angle_beta 99.885(8)
_cell_angle_gamma 90
_cell_formula_units_Z 2
_cell_length_a 5.3112(14)
_cell_length_b 23.855(7)
_cell_length_c 11.619(3)
_cell_measurement_reflns_used 3430
_cell_measurement_temperature 273(2)
_cell_measurement_theta_max 23.67
_cell_measurement_theta_min 2.47
_cell_volume 1450.3(7)
_computing_structure_refinement 'SHELXL-2014/7 (Sheldrick, 2014)'
_diffrn_ambient_temperature 273(2)
_diffrn_measured_fraction_theta_full 0.999
_diffrn_measured_fraction_theta_max 0.995
_diffrn_measurement_device_type 'CCD area detector'
_diffrn_radiation_type MoK\a
_diffrn_radiation_wavelength 0.71073
_diffrn_reflns_av_R_equivalents 0.0852
_diffrn_reflns_av_unetI/netI 0.0910
_diffrn_reflns_Laue_measured_fraction_full 0.999
_diffrn_reflns_Laue_measured_fraction_max 0.995
_diffrn_reflns_limit_h_max 7
_diffrn_reflns_limit_h_min -6
_diffrn_reflns_limit_k_max 31
_diffrn_reflns_limit_k_min -31
_diffrn_reflns_limit_l_max 11
_diffrn_reflns_limit_l_min -15
_diffrn_reflns_number 21338
_diffrn_reflns_point_group_measured_fraction_full 0.999
_diffrn_reflns_point_group_measured_fraction_max 0.995
_diffrn_reflns_theta_full 25.242
_diffrn_reflns_theta_max 28.260
_diffrn_reflns_theta_min 3.119
_exptl_absorpt_coefficient_mu 0.100
_exptl_crystal_colour brown
_exptl_crystal_density_diffrn 1.417
_exptl_crystal_description rodlike
_exptl_crystal_F_000 648
_exptl_crystal_size_max 0.352
_exptl_crystal_size_mid 0.046
_exptl_crystal_size_min 0.021
_refine_diff_density_max 0.178
_refine_diff_density_min -0.217
_refine_diff_density_rms 0.044
_refine_ls_extinction_method none
_refine_ls_goodness_of_fit_ref 1.007
_refine_ls_hydrogen_treatment constr
_refine_ls_matrix_type full
_refine_ls_number_parameters 209
_refine_ls_number_reflns 3562
_refine_ls_number_restraints 0
_refine_ls_restrained_S_all 1.007
_refine_ls_R_factor_all 0.1801
_refine_ls_R_factor_gt 0.0691
_refine_ls_shift/su_max 0.000
_refine_ls_shift/su_mean 0.000
_refine_ls_structure_factor_coef Fsqd
_refine_ls_weighting_details 'w=1/[\s^2^(Fo^2^)+(0.0483P)^2^+0.5345P] where P=(Fo^2^+2Fc^2^)/3'
_refine_ls_weighting_scheme calc
_refine_ls_wR_factor_gt 0.1169
_refine_ls_wR_factor_ref 0.1478
_reflns_Friedel_coverage 0.000
_reflns_number_gt 1633
_reflns_number_total 3562
_reflns_threshold_expression 'I > 2\s(I)'
_cod_data_source_file d0ce01733g2.cif
_cod_data_source_block aa_CCDC3
_cod_depositor_comments 'Adding full bibliography for 7242552--7242555.cif.'
_cod_original_sg_symbol_H-M 'P 21/c'
_cod_database_code 7242555
_shelx_shelxl_version_number 2014/7
_shelx_space_group_comment
;
The symmetry employed for this shelxl refinement is uniquely defined
by the following loop, which should always be used as a source of
symmetry information in preference to the above space-group names.
They are only intended as comments.
;
_shelx_estimated_absorpt_t_min 0.966
_shelx_estimated_absorpt_t_max 0.998

loop_
_space_group_symop_operation_xyz
'x, y, z'
'-x, y+1/2, -z+1/2'
'-x, -y, -z'
'x, -y-1/2, z-1/2'

loop_
_atom_site_label
_atom_site_type_symbol
_atom_site_fract_x
_atom_site_fract_y
_atom_site_fract_z
_atom_site_U_iso_or_equiv
_atom_site_adp_type
_atom_site_occupancy
_atom_site_site_symmetry_order
_atom_site_calc_flag
_atom_site_refinement_flags_posn
_atom_site_refinement_flags_adp
_atom_site_refinement_flags_occupancy
_atom_site_disorder_assembly
_atom_site_disorder_group
C1 C 0.2866(5) 0.62942(12) 0.3890(3) 0.0540(8) Uani 1 1 d . . . . .
H1 H 0.2534 0.6444 0.3140 0.065 Uiso 1 1 calc R U . . .
C2 C 0.4918(5) 0.59406(11) 0.4162(2) 0.0497(7) Uani 1 1 d . . . . .
H2 H 0.5955 0.5861 0.3614 0.060 Uiso 1 1 calc R U . . .
C3 C 0.5417(5) 0.57062(11) 0.5257(2) 0.0465(7) Uani 1 1 d . . . . .
H3 H 0.6791 0.5464 0.5469 0.056 Uiso 1 1 calc R U . . .
C4 C 0.3827(4) 0.58398(10) 0.6030(2) 0.0395(6) Uani 1 1 d . . . . .
C5 C 0.1830(5) 0.62035(12) 0.5687(2) 0.0508(7) Uani 1 1 d . . . . .
H5 H 0.0774 0.6293 0.6221 0.061 Uiso 1 1 calc R U . . .
C6 C 0.6261(5) 0.57861(11) 0.8013(2) 0.0416(6) Uani 1 1 d . . . . .
C7 C 0.6574(4) 0.55332(10) 0.9188(2) 0.0359(6) Uani 1 1 d . . . . .
C8 C 0.8550(4) 0.56991(10) 1.0041(2) 0.0411(6) Uani 1 1 d . . . . .
H8 H 0.9687 0.5972 0.9875 0.049 Uiso 1 1 calc R U . . .
C9 C 0.8872(4) 0.54635(10) 1.1152(2) 0.0416(6) Uani 1 1 d . . . . .
H9 H 1.0226 0.5579 1.1719 0.050 Uiso 1 1 calc R U . . .
C10 C 0.4840(4) 0.51202(10) 0.9434(2) 0.0339(6) Uani 1 1 d . . . . .
C11 C 0.2791(4) 0.49391(10) 0.8578(2) 0.0352(6) Uani 1 1 d . . . . .
C12 C 0.2422(5) 0.51865(11) 0.7394(2) 0.0403(6) Uani 1 1 d . . . . .
C13 C 0.4997(5) 0.67861(13) 0.0935(3) 0.0511(7) Uani 1 1 d . . . . .
C14 C 0.7148(6) 0.69554(13) 0.1853(3) 0.0706(9) Uani 1 1 d . . . . .
H14A H 0.8359 0.6650 0.2029 0.085 Uiso 1 1 calc R U . . .
H14B H 0.6529 0.7058 0.2562 0.085 Uiso 1 1 calc R U . . .
C15 C 0.8383(6) 0.74456(15) 0.1381(3) 0.0803(10) Uani 1 1 d . . . . .
H15A H 1.0195 0.7378 0.1413 0.096 Uiso 1 1 calc R U . . .
H15B H 0.8175 0.7781 0.1828 0.096 Uiso 1 1 calc R U . . .
C16 C 0.7062(6) 0.75126(15) 0.0135(3) 0.0800(11) Uani 1 1 d . . . . .
H16A H 0.6381 0.7889 -0.0003 0.096 Uiso 1 1 calc R U . . .
H16B H 0.8231 0.7439 -0.0403 0.096 Uiso 1 1 calc R U . . .
C17 C 0.3275(6) 0.70478(15) -0.1083(3) 0.0797(10) Uani 1 1 d . . . . .
H17A H 0.2166 0.6735 -0.1031 0.120 Uiso 1 1 calc R U . . .
H17B H 0.4211 0.6987 -0.1709 0.120 Uiso 1 1 calc R U . . .
H17C H 0.2274 0.7383 -0.1230 0.120 Uiso 1 1 calc R U . . .
N1 N 0.1327(4) 0.64355(10) 0.4627(2) 0.0589(7) Uani 1 1 d . . . . .
N2 N 0.4183(4) 0.55993(8) 0.71883(17) 0.0400(5) Uani 1 1 d . . . . .
N3 N 0.5038(4) 0.71056(10) 0.0000(2) 0.0553(6) Uani 1 1 d . . . . .
O1 O 0.7692(3) 0.61422(8) 0.77462(16) 0.0582(6) Uani 1 1 d . . . . .
O2 O 0.0709(3) 0.50478(8) 0.66231(16) 0.0561(5) Uani 1 1 d . . . . .
O3 O 0.3448(4) 0.64121(10) 0.10107(19) 0.0809(7) Uani 1 1 d . . . . .

loop_
_atom_site_aniso_label
_atom_site_aniso_U_11
_atom_site_aniso_U_22
_atom_site_aniso_U_33
_atom_site_aniso_U_23
_atom_site_aniso_U_13
_atom_site_aniso_U_12
C1 0.0528(18) 0.063(2) 0.0440(18) 0.0139(15) 0.0013(15) -0.0060(15)
C2 0.0513(17) 0.0553(18) 0.0440(18) -0.0014(14) 0.0126(13) -0.0056(14)
C3 0.0423(15) 0.0462(17) 0.0503(18) 0.0042(14) 0.0065(13) 0.0036(13)
C4 0.0383(14) 0.0413(16) 0.0379(15) 0.0053(12) 0.0041(12) -0.0033(12)
C5 0.0460(16) 0.0569(19) 0.0520(19) 0.0125(15) 0.0151(13) 0.0078(14)
C6 0.0377(14) 0.0419(16) 0.0460(17) 0.0015(13) 0.0091(12) -0.0023(13)
C7 0.0321(13) 0.0371(15) 0.0387(15) 0.0010(12) 0.0068(11) -0.0020(11)
C8 0.0355(14) 0.0401(15) 0.0478(17) 0.0023(13) 0.0074(12) -0.0081(11)
C9 0.0334(14) 0.0450(16) 0.0438(16) -0.0018(13) -0.0009(11) -0.0051(12)
C10 0.0287(12) 0.0338(14) 0.0388(14) -0.0017(11) 0.0051(11) 0.0013(11)
C11 0.0311(13) 0.0347(14) 0.0395(15) 0.0006(12) 0.0055(11) 0.0001(11)
C12 0.0355(14) 0.0386(15) 0.0456(17) 0.0020(13) 0.0032(13) 0.0020(12)
C13 0.0465(16) 0.0561(19) 0.0512(19) -0.0027(16) 0.0098(14) -0.0048(15)
C14 0.076(2) 0.070(2) 0.059(2) 0.0010(17) -0.0069(17) -0.0108(18)
C15 0.069(2) 0.082(3) 0.084(3) 0.000(2) -0.0022(19) -0.0215(19)
C16 0.059(2) 0.082(3) 0.092(3) 0.027(2) -0.0044(19) -0.0215(18)
C17 0.074(2) 0.097(3) 0.062(2) 0.003(2) -0.0077(18) -0.0048(19)
N1 0.0486(14) 0.0724(18) 0.0560(16) 0.0222(14) 0.0093(12) 0.0131(12)
N2 0.0369(11) 0.0424(13) 0.0395(13) 0.0064(10) 0.0029(10) -0.0041(10)
N3 0.0478(14) 0.0654(16) 0.0498(15) 0.0078(13) -0.0002(11) -0.0081(12)
O1 0.0573(12) 0.0660(14) 0.0515(12) 0.0070(10) 0.0097(9) -0.0251(10)
O2 0.0498(11) 0.0602(13) 0.0512(12) 0.0093(10) -0.0116(10) -0.0111(9)
O3 0.0787(15) 0.0887(17) 0.0741(16) 0.0089(13) 0.0095(12) -0.0374(14)

loop_
_atom_type_symbol
_atom_type_description
_atom_type_scat_dispersion_real
_atom_type_scat_dispersion_imag
_atom_type_scat_source
C C 0.0033 0.0016 'International Tables Vol C Tables 4.2.6.8 and 6.1.1.4'
H H 0.0000 0.0000 'International Tables Vol C Tables 4.2.6.8 and 6.1.1.4'
N N 0.0061 0.0033 'International Tables Vol C Tables 4.2.6.8 and 6.1.1.4'
O O 0.0106 0.0060 'International Tables Vol C Tables 4.2.6.8 and 6.1.1.4'

loop_
_geom_angle_atom_site_label_1
_geom_angle_atom_site_label_2
_geom_angle_atom_site_label_3
_geom_angle
_geom_angle_site_symmetry_1
_geom_angle_site_symmetry_3
_geom_angle_publ_flag
N1 C1 C2 124.1(3) . . ?
N1 C1 H1 117.9 . . ?
C2 C1 H1 117.9 . . ?
C1 C2 C3 118.9(3) . . ?
C1 C2 H2 120.6 . . ?
C3 C2 H2 120.6 . . ?
C4 C3 C2 118.0(2) . . ?
C4 C3 H3 121.0 . . ?
C2 C3 H3 121.0 . . ?
C3 C4 C5 119.2(2) . . ?
C3 C4 N2 121.4(2) . . ?
C5 C4 N2 119.4(2) . . ?
N1 C5 C4 123.4(2) . . ?
N1 C5 H5 118.3 . . ?
C4 C5 H5 118.3 . . ?
O1 C6 N2 120.0(2) . . ?
O1 C6 C7 123.1(2) . . ?
N2 C6 C7 116.9(2) . . ?
C8 C7 C10 120.0(2) . . ?
C8 C7 C6 120.1(2) . . ?
C10 C7 C6 119.9(2) . . ?
C7 C8 C9 120.7(2) . . ?
C7 C8 H8 119.7 . . ?
C9 C8 H8 119.7 . . ?
C11 C9 C8 120.8(2) 3_667 . ?
C11 C9 H9 119.6 3_667 . ?
C8 C9 H9 119.6 . . ?
C11 C10 C7 121.5(2) . . ?
C11 C10 C10 119.0(3) . 3_667 ?
C7 C10 C10 119.5(3) . 3_667 ?
C9 C11 C10 120.0(2) 3_667 . ?
C9 C11 C12 120.2(2) 3_667 . ?
C10 C11 C12 119.8(2) . . ?
O2 C12 N2 120.2(2) . . ?
O2 C12 C11 122.9(2) . . ?
N2 C12 C11 116.9(2) . . ?
O3 C13 N3 125.5(3) . . ?
O3 C13 C14 126.3(3) . . ?
N3 C13 C14 108.3(3) . . ?
C13 C14 C15 106.5(3) . . ?
C13 C14 H14A 110.4 . . ?
C15 C14 H14A 110.4 . . ?
C13 C14 H14B 110.4 . . ?
C15 C14 H14B 110.4 . . ?
H14A C14 H14B 108.6 . . ?
C14 C15 C16 106.0(2) . . ?
C14 C15 H15A 110.5 . . ?
C16 C15 H15A 110.5 . . ?
C14 C15 H15B 110.5 . . ?
C16 C15 H15B 110.5 . . ?
H15A C15 H15B 108.7 . . ?
N3 C16 C15 104.5(2) . . ?
N3 C16 H16A 110.9 . . ?
C15 C16 H16A 110.9 . . ?
N3 C16 H16B 110.9 . . ?
C15 C16 H16B 110.9 . . ?
H16A C16 H16B 108.9 . . ?
N3 C17 H17A 109.5 . . ?
N3 C17 H17B 109.5 . . ?
H17A C17 H17B 109.5 . . ?
N3 C17 H17C 109.5 . . ?
H17A C17 H17C 109.5 . . ?
H17B C17 H17C 109.5 . . ?
C1 N1 C5 116.3(2) . . ?
C6 N2 C12 125.0(2) . . ?
C6 N2 C4 118.1(2) . . ?
C12 N2 C4 116.84(19) . . ?
C13 N3 C16 114.5(2) . . ?
C13 N3 C17 124.0(3) . . ?
C16 N3 C17 121.5(3) . . ?

loop_
_geom_bond_atom_site_label_1
_geom_bond_atom_site_label_2
_geom_bond_distance
_geom_bond_site_symmetry_2
_geom_bond_publ_flag
C1 N1 1.325(4) . ?
C1 C2 1.372(4) . ?
C1 H1 0.9300 . ?
C2 C3 1.374(3) . ?
C2 H2 0.9300 . ?
C3 C4 1.371(3) . ?
C3 H3 0.9300 . ?
C4 C5 1.375(3) . ?
C4 N2 1.445(3) . ?
C5 N1 1.335(3) . ?
C5 H5 0.9300 . ?
C6 O1 1.215(3) . ?
C6 N2 1.404(3) . ?
C6 C7 1.476(3) . ?
C7 C8 1.372(3) . ?
C7 C10 1.411(3) . ?
C8 C9 1.391(3) . ?
C8 H8 0.9300 . ?
C9 C11 1.377(3) 3_667 ?
C9 H9 0.9300 . ?
C10 C11 1.411(3) . ?
C10 C10 1.417(5) 3_667 ?
C11 C9 1.377(3) 3_667 ?
C11 C12 1.479(3) . ?
C12 O2 1.208(3) . ?
C12 N2 1.407(3) . ?
C13 O3 1.227(3) . ?
C13 N3 1.331(3) . ?
C13 C14 1.479(4) . ?
C14 C15 1.491(4) . ?
C14 H14A 0.9700 . ?
C14 H14B 0.9700 . ?
C15 C16 1.505(4) . ?
C15 H15A 0.9700 . ?
C15 H15B 0.9700 . ?
C16 N3 1.437(3) . ?
C16 H16A 0.9700 . ?
C16 H16B 0.9700 . ?
C17 N3 1.440(3) . ?
C17 H17A 0.9600 . ?
C17 H17B 0.9600 . ?
C17 H17C 0.9600 . ?
